data_2221015
loop_
_publ_author_name
'El Ashry, El Sayed H.'
'Amer, Mohammed R.'
'Shah, M. Raza'
'Ng, Seik Weng'

_publ_section_title
;
 <i>n</i>-Undecanyl
 2-(4-chloroanilino)-4,4-dimethyl-6-oxocyclohex-1-enecarbodithioate
;
_journal_coeditor_code BT2878
_journal_issue 3
_journal_name_full 'Acta Crystallographica Section E'
_journal_page_first o599
_journal_paper_doi 10.1107/S1600536809006163
_journal_volume 65
_journal_year 2009
_chemical_formula_iupac 'C26 H38 Cl N O S2'
_chemical_formula_moiety 'C26 H38 Cl N O S2'
_chemical_formula_sum 'C26 H38 Cl N O S2'
_chemical_formula_weight 480.14
_chemical_name_systematic
;
<i>n</i>-Undecanyl
2-(4-chloroanilino)-4,4-dimethyl-6-oxocyclohex-1-enecarbodithioate
;
_space_group_IT_number 2
_symmetry_cell_setting triclinic
_symmetry_space_group_name_Hall '-P 1'
_symmetry_space_group_name_H-M 'P -1'
_atom_sites_solution_hydrogens geom
_atom_sites_solution_primary direct
_atom_sites_solution_secondary difmap
_audit_creation_method SHELXL-97
_cell_angle_alpha 97.522(2)
_cell_angle_beta 94.004(3)
_cell_angle_gamma 106.134(2)
_cell_formula_units_Z 2
_cell_length_a 7.9865(2)
_cell_length_b 11.8015(4)
_cell_length_c 14.9676(4)
_cell_measurement_reflns_used 1537
_cell_measurement_temperature 100(2)
_cell_measurement_theta_max 22.0
_cell_measurement_theta_min 2.5
_cell_volume 1335.13(7)
_computing_cell_refinement 'SAINT (Bruker, 2008)'
_computing_data_collection 'APEX2 (Bruker, 2008)'
_computing_data_reduction 'SAINT (Bruker, 2008)'
_computing_molecular_graphics 'X-SEED (Barbour, 2001)'
_computing_publication_material 'publCIF (Westrip, 2009)'
_computing_structure_refinement 'SHELXL97 (Sheldrick, 2008)'
_computing_structure_solution 'SHELXS97 (Sheldrick, 2008)'
_diffrn_ambient_temperature 100(2)
_diffrn_measured_fraction_theta_full 0.995
_diffrn_measured_fraction_theta_max 0.995
_diffrn_measurement_device_type 'Bruker SMART APEX'
_diffrn_measurement_method \w
_diffrn_radiation_monochromator graphite
_diffrn_radiation_source 'fine-focus sealed tube'
_diffrn_radiation_type MoK\a
_diffrn_radiation_wavelength 0.71073
_diffrn_reflns_av_R_equivalents 0.0508
_diffrn_reflns_av_sigmaI/netI 0.0881
_diffrn_reflns_limit_h_max 10
_diffrn_reflns_limit_h_min -10
_diffrn_reflns_limit_k_max 15
_diffrn_reflns_limit_k_min -15
_diffrn_reflns_limit_l_max 19
_diffrn_reflns_limit_l_min -19
_diffrn_reflns_number 12760
_diffrn_reflns_theta_full 27.50
_diffrn_reflns_theta_max 27.50
_diffrn_reflns_theta_min 1.38
_diffrn_standards_decay_% 0
_diffrn_standards_interval_count 0
_diffrn_standards_interval_time 0
_diffrn_standards_number 0
_exptl_absorpt_coefficient_mu 0.317
_exptl_absorpt_correction_T_max 0.969
_exptl_absorpt_correction_T_min 0.892
_exptl_absorpt_correction_type multi-scan
_exptl_absorpt_process_details '(SADABS; Sheldrick, 1996)'
_exptl_crystal_colour Yellow
_exptl_crystal_density_diffrn 1.194
_exptl_crystal_density_method 'not measured'
_exptl_crystal_description 'Irregular block'
_exptl_crystal_F_000 516
_exptl_crystal_size_max 0.20
_exptl_crystal_size_mid 0.15
_exptl_crystal_size_min 0.10
_refine_diff_density_max 0.327
_refine_diff_density_min -0.361
_refine_ls_extinction_method none
_refine_ls_goodness_of_fit_ref 1.006
_refine_ls_hydrogen_treatment mixed
_refine_ls_matrix_type full
_refine_ls_number_parameters 287
_refine_ls_number_reflns 6108
_refine_ls_number_restraints 1
_refine_ls_restrained_S_all 1.006
_refine_ls_R_factor_all 0.0979
_refine_ls_R_factor_gt 0.0524
_refine_ls_shift/su_max 0.001
_refine_ls_shift/su_mean 0.001
_refine_ls_structure_factor_coef Fsqd
_refine_ls_weighting_details 'calc w=1/[\s^2^(Fo^2^)+(0.074P)^2^] where P=(Fo^2^+2Fc^2^)/3'
_refine_ls_weighting_scheme calc
_refine_ls_wR_factor_gt 0.1254
_refine_ls_wR_factor_ref 0.1568
_reflns_number_gt 3899
_reflns_number_total 6108
_reflns_threshold_expression I>2\s(I)
_cod_data_source_file bt2878.cif
_cod_data_source_block I
_cod_depositor_comments
;
The following automatic conversions were performed:
'_symmetry_cell_setting' value 'Triclinic' changed to 'triclinic'
according to '/home/saulius/struct/CIF-dictionaries/cif_core.dic'
dictionary named 'cif_core.dic' version 2.4.1 from
2010-06-29.

'_exptl_absorpt_correction_type' value 'Multi-scan' changed
to 'multi-scan' according to
'/home/saulius/struct/CIF-dictionaries/cif_core.dic' dictionary named
'cif_core.dic' version 2.4.1 from 2010-06-29.

Automatic conversion script
Id: cif_fix_enum 1527 2010-12-29 10:47:43Z saulius 

The following automatic conversions were performed:

'_symmetry_cell_setting' value 'Triclinic' changed to 'triclinic'
according to /home/saulius/struct/CIF-dictionaries/cif_core.dic
dictionary named 'cif_core.dic' version 2.4.1 from
2010-06-29.

'_exptl_absorpt_correction_type' value 'Multi-scan'
changed to 'multi-scan' according to
/home/saulius/struct/CIF-dictionaries/cif_core.dic dictionary named
'cif_core.dic' version 2.4.1 from 2010-06-29.

Automatic conversion script
Id: cif_fix_values 1715 2011-07-08 13:25:40Z adriana 
;
_cod_database_code 2221015
_cod_database_fobs_code 2221015

loop_
_symmetry_equiv_pos_as_xyz
'x, y, z'
'-x, -y, -z'

loop_
_atom_site_type_symbol
_atom_site_label
_atom_site_fract_x
_atom_site_fract_y
_atom_site_fract_z
_atom_site_U_iso_or_equiv
_atom_site_adp_type
_atom_site_calc_flag
_atom_site_refinement_flags
_atom_site_occupancy
_atom_site_disorder_assembly
_atom_site_disorder_group
Cl Cl1 0.19825(13) 0.41121(9) 1.03994(6) 0.0563(3) Uani d . 1 . .
S S1 0.63724(9) 0.24958(6) 0.39696(5) 0.02316(18) Uani d . 1 . .
S S2 0.39872(10) 0.15853(6) 0.52890(5) 0.0290(2) Uani d . 1 . .
N N1 0.4552(3) 0.3457(2) 0.68108(16) 0.0254(5) Uani d D 1 . .
H H1 0.416(4) 0.2718(14) 0.651(2) 0.050(11) Uiso d D 1 . .
O O1 0.7692(3) 0.47573(16) 0.43665(13) 0.0286(5) Uani d . 1 . .
C C1 0.7341(3) 0.4897(2) 0.51557(18) 0.0212(6) Uani d . 1 . .
C C2 0.8197(4) 0.6096(2) 0.57245(18) 0.0244(6) Uani d . 1 . .
H H2A 0.7635 0.6678 0.5514 0.029 Uiso calc R 1 . .
H H2B 0.9444 0.6354 0.5613 0.029 Uiso calc R 1 . .
C C3 0.8122(3) 0.6156(2) 0.67421(18) 0.0230(6) Uani d . 1 . .
C C4 0.6254(3) 0.5507(2) 0.68855(18) 0.0221(6) Uani d . 1 . .
H H4A 0.6187 0.5495 0.7542 0.027 Uiso calc R 1 . .
H H4B 0.5464 0.5960 0.6681 0.027 Uiso calc R 1 . .
C C5 0.5613(3) 0.4250(2) 0.63920(18) 0.0230(6) Uani d . 1 . .
C C6 0.6116(3) 0.3932(2) 0.55220(18) 0.0218(6) Uani d . 1 . .
C C7 0.9411(4) 0.5570(3) 0.71535(19) 0.0300(7) Uani d . 1 . .
H H7A 1.0607 0.5995 0.7053 0.045 Uiso calc R 1 . .
H H7B 0.9125 0.4734 0.6865 0.045 Uiso calc R 1 . .
H H7C 0.9329 0.5603 0.7806 0.045 Uiso calc R 1 . .
C C8 0.8553(4) 0.7455(3) 0.7191(2) 0.0335(7) Uani d . 1 . .
H H8A 0.7681 0.7812 0.6950 0.050 Uiso calc R 1 . .
H H8B 0.9721 0.7897 0.7063 0.050 Uiso calc R 1 . .
H H8C 0.8532 0.7491 0.7847 0.050 Uiso calc R 1 . .
C C9 0.5498(3) 0.2748(2) 0.49969(18) 0.0228(6) Uani d . 1 . .
C C10 0.5423(4) 0.0905(2) 0.36058(19) 0.0275(6) Uani d . 1 . .
H H10A 0.5528 0.0470 0.4120 0.033 Uiso calc R 1 . .
H H10B 0.4163 0.0727 0.3390 0.033 Uiso calc R 1 . .
C C11 0.6397(4) 0.0507(3) 0.28414(18) 0.0278(6) Uani d . 1 . .
H H11A 0.5910 -0.0368 0.2659 0.033 Uiso calc R 1 . .
H H11B 0.7645 0.0673 0.3077 0.033 Uiso calc R 1 . .
C C12 0.6303(4) 0.1104(3) 0.20027(19) 0.0297(7) Uani d . 1 . .
H H12A 0.5057 0.0963 0.1776 0.036 Uiso calc R 1 . .
H H12B 0.6836 0.1976 0.2176 0.036 Uiso calc R 1 . .
C C13 0.7230(4) 0.0651(3) 0.12447(19) 0.0297(7) Uani d . 1 . .
H H13A 0.6651 -0.0213 0.1047 0.036 Uiso calc R 1 . .
H H13B 0.8458 0.0746 0.1482 0.036 Uiso calc R 1 . .
C C14 0.7234(4) 0.1293(3) 0.04282(19) 0.0319(7) Uani d . 1 . .
H H14A 0.6006 0.1169 0.0176 0.038 Uiso calc R 1 . .
H H14B 0.7767 0.2160 0.0632 0.038 Uiso calc R 1 . .
C C15 0.8222(4) 0.0882(3) -0.03191(19) 0.0334(7) Uani d . 1 . .
H H15A 0.7756 0.0004 -0.0489 0.040 Uiso calc R 1 . .
H H15B 0.9474 0.1070 -0.0084 0.040 Uiso calc R 1 . .
C C16 0.8086(4) 0.1459(3) -0.11602(19) 0.0305(7) Uani d . 1 . .
H H16A 0.8572 0.2336 -0.0990 0.037 Uiso calc R 1 . .
H H16B 0.6832 0.1285 -0.1386 0.037 Uiso calc R 1 . .
C C17 0.9041(4) 0.1038(3) -0.19232(19) 0.0312(7) Uani d . 1 . .
H H17A 1.0307 0.1254 -0.1709 0.037 Uiso calc R 1 . .
H H17B 0.8603 0.0156 -0.2069 0.037 Uiso calc R 1 . .
C C18 0.8816(4) 0.1564(3) -0.27808(19) 0.0294(7) Uani d . 1 . .
H H18A 0.9328 0.2442 -0.2644 0.035 Uiso calc R 1 . .
H H18B 0.7547 0.1396 -0.2972 0.035 Uiso calc R 1 . .
C C19 0.9668(4) 0.1080(3) -0.35609(19) 0.0323(7) Uani d . 1 . .
H H19A 1.0946 0.1280 -0.3383 0.039 Uiso calc R 1 . .
H H19B 0.9193 0.0198 -0.3683 0.039 Uiso calc R 1 . .
C C20 0.9360(5) 0.1577(3) -0.4419(2) 0.0421(8) Uani d . 1 . .
H H20A 0.9942 0.1245 -0.4899 0.063 Uiso calc R 1 . .
H H20B 0.9841 0.2449 -0.4305 0.063 Uiso calc R 1 . .
H H20C 0.8098 0.1360 -0.4610 0.063 Uiso calc R 1 . .
C C21 0.3962(4) 0.3664(3) 0.76804(19) 0.0264(6) Uani d . 1 . .
C C22 0.2856(4) 0.4365(3) 0.7835(2) 0.0357(8) Uani d . 1 . .
H H22 0.2508 0.4750 0.7366 0.043 Uiso calc R 1 . .
C C23 0.2256(4) 0.4507(3) 0.8673(2) 0.0420(8) Uani d . 1 . .
H H23 0.1499 0.4992 0.8783 0.050 Uiso calc R 1 . .
C C24 0.2753(4) 0.3946(3) 0.9345(2) 0.0347(7) Uani d . 1 . .
C C25 0.3846(5) 0.3240(3) 0.9201(2) 0.0427(8) Uani d . 1 . .
H H25 0.4186 0.2856 0.9673 0.051 Uiso calc R 1 . .
C C26 0.4448(4) 0.3095(3) 0.8357(2) 0.0375(8) Uani d . 1 . .
H H26 0.5196 0.2603 0.8246 0.045 Uiso calc R 1 . .

loop_
_atom_site_aniso_label
_atom_site_aniso_U_11
_atom_site_aniso_U_22
_atom_site_aniso_U_33
_atom_site_aniso_U_12
_atom_site_aniso_U_13
_atom_site_aniso_U_23
Cl1 0.0583(6) 0.0751(7) 0.0282(4) 0.0072(5) 0.0165(4) 0.0020(4)
S1 0.0251(4) 0.0190(4) 0.0240(4) 0.0041(3) 0.0038(3) 0.0034(3)
S2 0.0293(4) 0.0188(4) 0.0367(4) 0.0013(3) 0.0120(3) 0.0042(3)
N1 0.0269(13) 0.0211(13) 0.0272(13) 0.0033(10) 0.0097(10) 0.0046(11)
O1 0.0343(12) 0.0214(10) 0.0270(11) 0.0011(8) 0.0093(9) 0.0049(8)
C1 0.0183(14) 0.0177(13) 0.0273(15) 0.0042(11) 0.0019(11) 0.0047(11)
C2 0.0249(15) 0.0189(14) 0.0279(15) 0.0030(11) 0.0029(12) 0.0057(12)
C3 0.0183(14) 0.0236(14) 0.0250(14) 0.0032(11) 0.0022(11) 0.0029(12)
C4 0.0216(14) 0.0201(14) 0.0246(14) 0.0058(11) 0.0032(11) 0.0032(11)
C5 0.0196(14) 0.0222(14) 0.0283(15) 0.0070(11) -0.0006(11) 0.0073(12)
C6 0.0198(14) 0.0220(14) 0.0235(14) 0.0059(11) 0.0011(11) 0.0047(11)
C7 0.0241(15) 0.0379(18) 0.0269(15) 0.0068(13) 0.0003(12) 0.0074(13)
C8 0.0330(17) 0.0254(16) 0.0369(17) 0.0019(13) 0.0055(14) 0.0002(13)
C9 0.0191(14) 0.0242(14) 0.0277(15) 0.0091(11) 0.0026(11) 0.0065(12)
C10 0.0314(16) 0.0199(15) 0.0272(15) 0.0008(12) 0.0024(12) 0.0041(12)
C11 0.0332(17) 0.0244(15) 0.0253(15) 0.0097(12) 0.0011(12) 0.0004(12)
C12 0.0337(17) 0.0267(16) 0.0270(16) 0.0070(13) 0.0015(13) 0.0031(12)
C13 0.0298(16) 0.0285(16) 0.0271(16) 0.0060(13) -0.0014(12) -0.0013(13)
C14 0.0371(18) 0.0296(16) 0.0280(16) 0.0092(13) 0.0035(13) 0.0024(13)
C15 0.0361(18) 0.0376(18) 0.0279(16) 0.0133(14) 0.0041(14) 0.0039(14)
C16 0.0324(17) 0.0280(16) 0.0305(16) 0.0094(13) 0.0029(13) 0.0017(13)
C17 0.0295(17) 0.0364(18) 0.0276(16) 0.0101(13) 0.0026(13) 0.0043(13)
C18 0.0297(16) 0.0261(16) 0.0322(16) 0.0072(13) 0.0042(13) 0.0058(13)
C19 0.0274(16) 0.0376(18) 0.0333(17) 0.0079(13) 0.0072(13) 0.0117(14)
C20 0.044(2) 0.051(2) 0.0373(19) 0.0168(17) 0.0141(16) 0.0157(16)
C21 0.0242(15) 0.0273(16) 0.0250(15) 0.0036(12) 0.0038(12) 0.0029(12)
C22 0.0321(17) 0.053(2) 0.0291(16) 0.0205(15) 0.0067(13) 0.0119(15)
C23 0.0337(18) 0.065(2) 0.0345(18) 0.0235(17) 0.0114(14) 0.0077(17)
C24 0.0323(17) 0.0421(19) 0.0229(15) 0.0004(14) 0.0097(13) 0.0004(14)
C25 0.060(2) 0.040(2) 0.0296(17) 0.0152(17) 0.0037(16) 0.0102(15)
C26 0.049(2) 0.0312(18) 0.0371(18) 0.0181(15) 0.0081(15) 0.0079(14)

loop_
_atom_type_symbol
_atom_type_description
_atom_type_scat_dispersion_real
_atom_type_scat_dispersion_imag
_atom_type_scat_source
C C 0.0033 0.0016 'International Tables Vol C Tables 4.2.6.8 and 6.1.1.4'
H H 0.0000 0.0000 'International Tables Vol C Tables 4.2.6.8 and 6.1.1.4'
N N 0.0061 0.0033 'International Tables Vol C Tables 4.2.6.8 and 6.1.1.4'
O O 0.0106 0.0060 'International Tables Vol C Tables 4.2.6.8 and 6.1.1.4'
S S 0.1246 0.1234 'International Tables Vol C Tables 4.2.6.8 and 6.1.1.4'
Cl Cl 0.1484 0.1585 'International Tables Vol C Tables 4.2.6.8 and 6.1.1.4'

loop_
_geom_angle_atom_site_label_1
_geom_angle_atom_site_label_2
_geom_angle_atom_site_label_3
_geom_angle_site_symmetry_1
_geom_angle_site_symmetry_3
_geom_angle
_geom_angle_publ_flag
C9 S1 C10 . . 102.95(13) ?
C5 N1 C21 . . 127.5(2) ?
C5 N1 H1 . . 116(2) ?
C21 N1 H1 . . 116(2) ?
O1 C1 C6 . . 121.4(2) ?
O1 C1 C2 . . 117.2(2) ?
C6 C1 C2 . . 121.4(2) ?
C1 C2 C3 . . 116.1(2) ?
C1 C2 H2A . . 108.3 ?
C3 C2 H2A . . 108.3 ?
C1 C2 H2B . . 108.3 ?
C3 C2 H2B . . 108.3 ?
H2A C2 H2B . . 107.4 ?
C4 C3 C2 . . 107.3(2) ?
C4 C3 C8 . . 108.7(2) ?
C2 C3 C8 . . 109.7(2) ?
C4 C3 C7 . . 110.5(2) ?
C2 C3 C7 . . 110.7(2) ?
C8 C3 C7 . . 109.9(2) ?
C5 C4 C3 . . 113.6(2) ?
C5 C4 H4A . . 108.8 ?
C3 C4 H4A . . 108.8 ?
C5 C4 H4B . . 108.8 ?
C3 C4 H4B . . 108.8 ?
H4A C4 H4B . . 107.7 ?
N1 C5 C6 . . 122.3(3) ?
N1 C5 C4 . . 116.4(2) ?
C6 C5 C4 . . 121.3(2) ?
C5 C6 C9 . . 124.1(2) ?
C5 C6 C1 . . 116.2(2) ?
C9 C6 C1 . . 119.7(2) ?
C3 C7 H7A . . 109.5 ?
C3 C7 H7B . . 109.5 ?
H7A C7 H7B . . 109.5 ?
C3 C7 H7C . . 109.5 ?
H7A C7 H7C . . 109.5 ?
H7B C7 H7C . . 109.5 ?
C3 C8 H8A . . 109.5 ?
C3 C8 H8B . . 109.5 ?
H8A C8 H8B . . 109.5 ?
C3 C8 H8C . . 109.5 ?
H8A C8 H8C . . 109.5 ?
H8B C8 H8C . . 109.5 ?
C6 C9 S2 . . 125.1(2) ?
C6 C9 S1 . . 117.8(2) ?
S2 C9 S1 . . 117.15(16) ?
C11 C10 S1 . . 108.50(19) ?
C11 C10 H10A . . 110.0 ?
S1 C10 H10A . . 110.0 ?
C11 C10 H10B . . 110.0 ?
S1 C10 H10B . . 110.0 ?
H10A C10 H10B . . 108.4 ?
C10 C11 C12 . . 114.8(2) ?
C10 C11 H11A . . 108.6 ?
C12 C11 H11A . . 108.6 ?
C10 C11 H11B . . 108.6 ?
C12 C11 H11B . . 108.6 ?
H11A C11 H11B . . 107.5 ?
C13 C12 C11 . . 113.2(2) ?
C13 C12 H12A . . 108.9 ?
C11 C12 H12A . . 108.9 ?
C13 C12 H12B . . 108.9 ?
C11 C12 H12B . . 108.9 ?
H12A C12 H12B . . 107.7 ?
C12 C13 C14 . . 113.5(2) ?
C12 C13 H13A . . 108.9 ?
C14 C13 H13A . . 108.9 ?
C12 C13 H13B . . 108.9 ?
C14 C13 H13B . . 108.9 ?
H13A C13 H13B . . 107.7 ?
C15 C14 C13 . . 114.0(3) ?
C15 C14 H14A . . 108.8 ?
C13 C14 H14A . . 108.8 ?
C15 C14 H14B . . 108.8 ?
C13 C14 H14B . . 108.8 ?
H14A C14 H14B . . 107.7 ?
C14 C15 C16 . . 113.2(3) ?
C14 C15 H15A . . 108.9 ?
C16 C15 H15A . . 108.9 ?
C14 C15 H15B . . 108.9 ?
C16 C15 H15B . . 108.9 ?
H15A C15 H15B . . 107.7 ?
C15 C16 C17 . . 113.9(2) ?
C15 C16 H16A . . 108.8 ?
C17 C16 H16A . . 108.8 ?
C15 C16 H16B . . 108.8 ?
C17 C16 H16B . . 108.8 ?
H16A C16 H16B . . 107.7 ?
C18 C17 C16 . . 113.7(2) ?
C18 C17 H17A . . 108.8 ?
C16 C17 H17A . . 108.8 ?
C18 C17 H17B . . 108.8 ?
C16 C17 H17B . . 108.8 ?
H17A C17 H17B . . 107.7 ?
C17 C18 C19 . . 113.5(2) ?
C17 C18 H18A . . 108.9 ?
C19 C18 H18A . . 108.9 ?
C17 C18 H18B . . 108.9 ?
C19 C18 H18B . . 108.9 ?
H18A C18 H18B . . 107.7 ?
C20 C19 C18 . . 112.5(3) ?
C20 C19 H19A . . 109.1 ?
C18 C19 H19A . . 109.1 ?
C20 C19 H19B . . 109.1 ?
C18 C19 H19B . . 109.1 ?
H19A C19 H19B . . 107.8 ?
C19 C20 H20A . . 109.5 ?
C19 C20 H20B . . 109.5 ?
H20A C20 H20B . . 109.5 ?
C19 C20 H20C . . 109.5 ?
H20A C20 H20C . . 109.5 ?
H20B C20 H20C . . 109.5 ?
C26 C21 C22 . . 120.1(3) ?
C26 C21 N1 . . 118.4(3) ?
C22 C21 N1 . . 121.4(3) ?
C23 C22 C21 . . 119.8(3) ?
C23 C22 H22 . . 120.1 ?
C21 C22 H22 . . 120.1 ?
C24 C23 C22 . . 119.9(3) ?
C24 C23 H23 . . 120.1 ?
C22 C23 H23 . . 120.1 ?
C23 C24 C25 . . 121.1(3) ?
C23 C24 Cl1 . . 120.0(3) ?
C25 C24 Cl1 . . 119.0(3) ?
C24 C25 C26 . . 119.1(3) ?
C24 C25 H25 . . 120.4 ?
C26 C25 H25 . . 120.4 ?
C21 C26 C25 . . 120.0(3) ?
C21 C26 H26 . . 120.0 ?
C25 C26 H26 . . 120.0 ?

loop_
_geom_bond_atom_site_label_1
_geom_bond_atom_site_label_2
_geom_bond_site_symmetry_2
_geom_bond_distance
_geom_bond_publ_flag
Cl1 C24 . 1.740(3) ?
S1 C9 . 1.757(3) ?
S1 C10 . 1.811(3) ?
S2 C9 . 1.685(3) ?
N1 C5 . 1.332(3) ?
N1 C21 . 1.429(3) ?
N1 H1 . 0.885(10) ?
O1 C1 . 1.234(3) ?
C1 C6 . 1.474(4) ?
C1 C2 . 1.504(4) ?
C2 C3 . 1.522(4) ?
C2 H2A . 0.9900 ?
C2 H2B . 0.9900 ?
C3 C4 . 1.520(4) ?
C3 C8 . 1.525(4) ?
C3 C7 . 1.529(4) ?
C4 C5 . 1.499(4) ?
C4 H4A . 0.9900 ?
C4 H4B . 0.9900 ?
C5 C6 . 1.423(4) ?
C6 C9 . 1.446(4) ?
C7 H7A . 0.9800 ?
C7 H7B . 0.9800 ?
C7 H7C . 0.9800 ?
C8 H8A . 0.9800 ?
C8 H8B . 0.9800 ?
C8 H8C . 0.9800 ?
C10 C11 . 1.524(4) ?
C10 H10A . 0.9900 ?
C10 H10B . 0.9900 ?
C11 C12 . 1.525(4) ?
C11 H11A . 0.9900 ?
C11 H11B . 0.9900 ?
C12 C13 . 1.516(4) ?
C12 H12A . 0.9900 ?
C12 H12B . 0.9900 ?
C13 C14 . 1.520(4) ?
C13 H13A . 0.9900 ?
C13 H13B . 0.9900 ?
C14 C15 . 1.517(4) ?
C14 H14A . 0.9900 ?
C14 H14B . 0.9900 ?
C15 C16 . 1.519(4) ?
C15 H15A . 0.9900 ?
C15 H15B . 0.9900 ?
C16 C17 . 1.522(4) ?
C16 H16A . 0.9900 ?
C16 H16B . 0.9900 ?
C17 C18 . 1.518(4) ?
C17 H17A . 0.9900 ?
C17 H17B . 0.9900 ?
C18 C19 . 1.519(4) ?
C18 H18A . 0.9900 ?
C18 H18B . 0.9900 ?
C19 C20 . 1.514(4) ?
C19 H19A . 0.9900 ?
C19 H19B . 0.9900 ?
C20 H20A . 0.9800 ?
C20 H20B . 0.9800 ?
C20 H20C . 0.9800 ?
C21 C26 . 1.376(4) ?
C21 C22 . 1.380(4) ?
C22 C23 . 1.380(4) ?
C22 H22 . 0.9500 ?
C23 C24 . 1.368(4) ?
C23 H23 . 0.9500 ?
C24 C25 . 1.373(5) ?
C25 C26 . 1.390(4) ?
C25 H25 . 0.9500 ?
C26 H26 . 0.9500 ?

loop_
_geom_hbond_atom_site_label_D
_geom_hbond_atom_site_label_H
_geom_hbond_atom_site_label_A
_geom_hbond_site_symmetry_A
_geom_hbond_distance_DH
_geom_hbond_distance_HA
_geom_hbond_distance_DA
_geom_hbond_angle_DHA
_geom_hbond_publ_flag
N1 H1 S2 . 0.890(10) 2.10(2) 2.873(2) 146(3) yes

loop_
_geom_torsion_atom_site_label_1
_geom_torsion_atom_site_label_2
_geom_torsion_atom_site_label_3
_geom_torsion_atom_site_label_4
_geom_torsion_site_symmetry_1
_geom_torsion_site_symmetry_2
_geom_torsion_site_symmetry_3
_geom_torsion_site_symmetry_4
_geom_torsion
_geom_torsion_publ_flag
O1 C1 C2 C3 . . . . -165.2(2) ?
C6 C1 C2 C3 . . . . 15.6(4) ?
C1 C2 C3 C4 . . . . -45.9(3) ?
C1 C2 C3 C8 . . . . -163.9(2) ?
C1 C2 C3 C7 . . . . 74.7(3) ?
C2 C3 C4 C5 . . . . 55.4(3) ?
C8 C3 C4 C5 . . . . 174.0(2) ?
C7 C3 C4 C5 . . . . -65.3(3) ?
C21 N1 C5 C6 . . . . 179.8(3) ?
C21 N1 C5 C4 . . . . -0.5(4) ?
C3 C4 C5 N1 . . . . 144.5(2) ?
C3 C4 C5 C6 . . . . -35.7(3) ?
N1 C5 C6 C9 . . . . 2.0(4) ?
C4 C5 C6 C9 . . . . -177.8(2) ?
N1 C5 C6 C1 . . . . -178.1(2) ?
C4 C5 C6 C1 . . . . 2.1(4) ?
O1 C1 C6 C5 . . . . -171.1(2) ?
C2 C1 C6 C5 . . . . 8.2(4) ?
O1 C1 C6 C9 . . . . 8.8(4) ?
C2 C1 C6 C9 . . . . -172.0(2) ?
C5 C6 C9 S2 . . . . 4.6(4) ?
C1 C6 C9 S2 . . . . -175.2(2) ?
C5 C6 C9 S1 . . . . -175.8(2) ?
C1 C6 C9 S1 . . . . 4.3(3) ?
C10 S1 C9 C6 . . . . 174.7(2) ?
C10 S1 C9 S2 . . . . -5.8(2) ?
C9 S1 C10 C11 . . . . -166.72(19) ?
S1 C10 C11 C12 . . . . -60.6(3) ?
C10 C11 C12 C13 . . . . -177.9(2) ?
C11 C12 C13 C14 . . . . -176.6(3) ?
C12 C13 C14 C15 . . . . 177.6(3) ?
C13 C14 C15 C16 . . . . 175.3(3) ?
C14 C15 C16 C17 . . . . -178.9(3) ?
C15 C16 C17 C18 . . . . 176.8(3) ?
C16 C17 C18 C19 . . . . -176.1(2) ?
C17 C18 C19 C20 . . . . 177.6(3) ?
C5 N1 C21 C26 . . . . -116.3(3) ?
C5 N1 C21 C22 . . . . 67.0(4) ?
C26 C21 C22 C23 . . . . 0.8(5) ?
N1 C21 C22 C23 . . . . 177.4(3) ?
C21 C22 C23 C24 . . . . -0.3(5) ?
C22 C23 C24 C25 . . . . 0.0(5) ?
C22 C23 C24 Cl1 . . . . -179.4(3) ?
C23 C24 C25 C26 . . . . -0.1(5) ?
Cl1 C24 C25 C26 . . . . 179.3(3) ?
C22 C21 C26 C25 . . . . -0.9(5) ?
N1 C21 C26 C25 . . . . -177.6(3) ?
C24 C25 C26 C21 . . . . 0.6(5) ?

loop_
_cod_related_entry_id
_cod_related_entry_database
_cod_related_entry_code
1 ChemSpider 24741802
